data_1512856
loop_
_publ_author_name
'Stephanie Jones'
'Jose M. Vargas'
'Steven Pellizzeri'
'Charles J. O-Connor'
'Jon Zubieta'

_publ_section_title
;
 Solid state coordination chemistry: Structural consequences of varying
 diphosphonate tether length and fluoride incorporation in the
 copper-bisterpy/oxomolybdenum/organodiphosphonate system (bisterpy =
 2,2':4',4":2',2"'-quarterpyridyl-6',6'-di-2-pyridine)
;
_journal_name_full
;
Inorganica Chimica Acta
;
_journal_page_first 44
_journal_page_last 57
_journal_paper_doi 10.1016/j.ica.2012.10.023
_journal_volume 395
_journal_year 2013
_chemical_formula_moiety 'C16 H14 Cu F2 Mo2 N3 O9 P'
_chemical_formula_sum 'C16 H14 Cu F2 Mo2 N3 O9 P'
_chemical_formula_weight 716.69
_space_group_IT_number 15
_symmetry_cell_setting monoclinic
_symmetry_space_group_name_Hall '-C 2yc'
_symmetry_space_group_name_H-M 'C 1 2/c 1'
_atom_sites_solution_hydrogens geom
_atom_sites_solution_primary direct
_atom_sites_solution_secondary difmap
_cell_angle_alpha 90.00
_cell_angle_beta 93.6230(10)
_cell_angle_gamma 90.00
_cell_formula_units_Z 8
_cell_length_a 14.2755(7)
_cell_length_b 15.9451(8)
_cell_length_c 18.4226(9)
_cell_measurement_reflns_used 2887
_cell_measurement_temperature 90(2)
_cell_measurement_theta_max 26.22
_cell_measurement_theta_min 2.17
_cell_volume 4185.1(4)
_computing_cell_refinement 'Bruker SMART (Bruker, 2002)'
_computing_data_collection 'Bruker SMART (Bruker, 2002)'
_computing_data_reduction 'Bruker SAINT (Bruker, 2002)'
_computing_molecular_graphics 'CrystalMaker (Palmer, 2006)'
_computing_publication_material 'Bruker SHELXTL (Bruker, 2002)'
_computing_structure_refinement 'SHELXL-97 (Sheldrick, 1997)'
_computing_structure_solution 'SHELXS-97 (Sheldrick, 1997)'
_diffrn_ambient_temperature 90(2)
_diffrn_detector_area_resol_mean 512
_diffrn_measured_fraction_theta_full 1.000
_diffrn_measured_fraction_theta_max 1.000
_diffrn_measurement_device_type 'Bruker APEX CCD area detector'
_diffrn_measurement_method 'Phi and omega scans'
_diffrn_radiation_monochromator graphite
_diffrn_radiation_probe x-ray
_diffrn_radiation_type MoK\a
_diffrn_radiation_wavelength 0.71073
_diffrn_reflns_av_R_equivalents 0.0557
_diffrn_reflns_av_sigmaI/netI 0.0471
_diffrn_reflns_limit_h_max 18
_diffrn_reflns_limit_h_min -18
_diffrn_reflns_limit_k_max 21
_diffrn_reflns_limit_k_min -21
_diffrn_reflns_limit_l_max 24
_diffrn_reflns_limit_l_min -24
_diffrn_reflns_number 21667
_diffrn_reflns_theta_full 28.08
_diffrn_reflns_theta_max 28.08
_diffrn_reflns_theta_min 1.92
_diffrn_source 'fine-focus sealed tube'
_diffrn_standards_decay_% 0.001
_exptl_absorpt_coefficient_mu 2.339
_exptl_absorpt_correction_T_max 0.8349
_exptl_absorpt_correction_T_min 0.7666
_exptl_absorpt_correction_type multi-scan
_exptl_absorpt_process_details 'SADABS SHELXL-97 (Sheldrick, 1997)'
_exptl_crystal_colour green
_exptl_crystal_density_diffrn 2.275
_exptl_crystal_density_meas 0
_exptl_crystal_density_method 'not measured'
_exptl_crystal_description block
_exptl_crystal_F_000 2792
_exptl_crystal_size_max 0.12
_exptl_crystal_size_mid 0.08
_exptl_crystal_size_min 0.08
_refine_diff_density_max 0.834
_refine_diff_density_min -0.737
_refine_diff_density_rms 0.145
_refine_ls_extinction_method none
_refine_ls_goodness_of_fit_ref 1.153
_refine_ls_hydrogen_treatment constr
_refine_ls_matrix_type full
_refine_ls_number_parameters 307
_refine_ls_number_reflns 5093
_refine_ls_number_restraints 0
_refine_ls_restrained_S_all 1.153
_refine_ls_R_factor_all 0.0552
_refine_ls_R_factor_gt 0.0425
_refine_ls_shift/su_max 0.001
_refine_ls_shift/su_mean 0.000
_refine_ls_structure_factor_coef Fsqd
_refine_ls_weighting_details 'calc w=1/[\s^2^(Fo^2^)+(0.0330P)^2^+3.8337P] where P=(Fo^2^+2Fc^2^)/3'
_refine_ls_weighting_scheme calc
_refine_ls_wR_factor_gt 0.0829
_refine_ls_wR_factor_ref 0.0871
_reflns_number_gt 4241
_reflns_number_total 5093
_reflns_threshold_expression >2sigma(I)
_cod_data_source_file ICA-2013-395-44-57-4.cif
_cod_data_source_block compound-4
_cod_original_sg_symbol_Hall -C2yc
_cod_original_sg_symbol_H-M C2/c
_cod_database_code 1512856

loop_
_symmetry_equiv_pos_as_xyz
'x, y, z'
'-x, y, -z+1/2'
'x+1/2, y+1/2, z'
'-x+1/2, y+1/2, -z+1/2'
'-x, -y, -z'
'x, -y, z-1/2'
'-x+1/2, -y+1/2, -z'
'x+1/2, -y+1/2, z-1/2'

loop_
_atom_site_label
_atom_site_type_symbol
_atom_site_fract_x
_atom_site_fract_y
_atom_site_fract_z
_atom_site_U_iso_or_equiv
_atom_site_adp_type
_atom_site_occupancy
_atom_site_symmetry_multiplicity
_atom_site_calc_flag
_atom_site_refinement_flags
Mo1 Mo 0.04154(3) 0.11943(2) 0.58802(2) 0.01310(9) Uani 1 1 d .
Mo2 Mo 0.17537(3) -0.00381(2) 0.47082(2) 0.01386(9) Uani 1 1 d .
Cu1 Cu 0.35414(4) 0.09415(3) 0.73292(3) 0.01241(12) Uani 1 1 d .
P1 P 0.27109(8) 0.14637(7) 0.57680(6) 0.0112(2) Uani 1 1 d .
F1 F 0.12423(19) 0.00616(16) 0.57766(14) 0.0211(6) Uani 1 1 d .
O1 O 0.3498(2) 0.13380(18) 0.63490(15) 0.0136(6) Uani 1 1 d .
F2 F 0.09085(16) 0.10871(15) 0.48135(13) 0.0138(5) Uani 1 1 d .
O3 O 0.2706(2) 0.07425(18) 0.52148(16) 0.0142(6) Uani 1 1 d .
O2 O 0.1767(2) 0.15837(18) 0.61039(15) 0.0130(6) Uani 1 1 d .
O90 O 0.2057(2) 0.0875(2) 0.76573(17) 0.0201(7) Uani 1 1 d .
O7 O 0.2014(2) 0.0240(2) 0.38450(16) 0.0212(7) Uani 1 1 d .
N2 N 0.4043(2) 0.0597(2) 0.82839(19) 0.0141(7) Uani 1 1 d .
N3 N 0.3825(2) 0.2077(2) 0.77817(19) 0.0145(7) Uani 1 1 d .
O6 O -0.0593(2) 0.0566(2) 0.5496(2) 0.0282(8) Uani 1 1 d .
N1 N 0.3603(2) -0.0326(2) 0.71832(19) 0.0147(7) Uani 1 1 d .
O5 O 0.0021(2) 0.2196(2) 0.57299(17) 0.0202(7) Uani 1 1 d .
O4 O 0.0306(2) 0.1029(2) 0.67803(18) 0.0285(8) Uani 1 1 d .
C16 C 0.2912(3) 0.2404(3) 0.5276(2) 0.0160(9) Uani 1 1 d .
H16A H 0.2998 0.2878 0.5622 0.019 Uiso 1 1 calc R
H16B H 0.3496 0.2345 0.5017 0.019 Uiso 1 1 calc R
C7 C 0.4511(3) -0.0479(3) 0.9111(2) 0.0173(9) Uani 1 1 d .
H7 H 0.4579 -0.1059 0.9220 0.021 Uiso 1 1 calc R
O8 O 0.2427(2) -0.0893(2) 0.48920(19) 0.0257(8) Uani 1 1 d .
C9 C 0.4651(3) 0.0969(3) 0.9463(2) 0.0166(9) Uani 1 1 d .
H9 H 0.4808 0.1391 0.9814 0.020 Uiso 1 1 calc R
C2 C 0.3393(3) -0.1621(3) 0.6547(3) 0.0216(10) Uani 1 1 d .
H2 H 0.3230 -0.1904 0.6103 0.026 Uiso 1 1 calc R
C5 C 0.3866(3) -0.0762(3) 0.7799(2) 0.0144(9) Uani 1 1 d .
C10 C 0.4287(3) 0.1186(3) 0.8773(2) 0.0160(9) Uani 1 1 d .
C1 C 0.3371(3) -0.0752(3) 0.6579(2) 0.0164(9) Uani 1 1 d .
H1 H 0.3183 -0.0449 0.6150 0.020 Uiso 1 1 calc R
C8 C 0.4783(3) 0.0127(3) 0.9634(2) 0.0139(8) Uani 1 1 d .
C11 C 0.4175(3) 0.2049(3) 0.8483(2) 0.0156(9) Uani 1 1 d .
C6 C 0.4144(3) -0.0224(3) 0.8436(2) 0.0134(8) Uani 1 1 d .
C3 C 0.3655(4) -0.2067(3) 0.7168(3) 0.0252(11) Uani 1 1 d .
H3 H 0.3682 -0.2662 0.7158 0.030 Uiso 1 1 calc R
C4 C 0.3880(3) -0.1628(3) 0.7813(3) 0.0209(10) Uani 1 1 d .
H4 H 0.4041 -0.1921 0.8253 0.025 Uiso 1 1 calc R
C12 C 0.4435(3) 0.2768(3) 0.8863(2) 0.0205(10) Uani 1 1 d .
H12 H 0.4679 0.2734 0.9354 0.025 Uiso 1 1 calc R
C14 C 0.3953(3) 0.3568(3) 0.7811(3) 0.0218(10) Uani 1 1 d .
H14 H 0.3860 0.4092 0.7571 0.026 Uiso 1 1 calc R
C15 C 0.3711(3) 0.2832(3) 0.7461(2) 0.0189(9) Uani 1 1 d .
H15 H 0.3452 0.2857 0.6973 0.023 Uiso 1 1 calc R
C13 C 0.4337(3) 0.3534(3) 0.8522(3) 0.0238(10) Uani 1 1 d .
H13 H 0.4530 0.4033 0.8770 0.029 Uiso 1 1 calc R

loop_
_atom_site_aniso_label
_atom_site_aniso_U_11
_atom_site_aniso_U_22
_atom_site_aniso_U_33
_atom_site_aniso_U_23
_atom_site_aniso_U_13
_atom_site_aniso_U_12
Mo1 0.01307(18) 0.01466(18) 0.01164(18) -0.00299(14) 0.00123(13) -0.00292(14)
Mo2 0.01222(18) 0.01446(19) 0.01496(18) -0.00463(14) 0.00140(13) -0.00262(14)
Cu1 0.0165(3) 0.0127(3) 0.0075(2) 0.00290(19) -0.00399(19) 0.0006(2)
P1 0.0130(5) 0.0121(5) 0.0081(5) 0.0018(4) -0.0029(4) -0.0021(4)
F1 0.0257(14) 0.0171(14) 0.0215(14) 0.0036(11) 0.0085(11) -0.0037(11)
O1 0.0141(15) 0.0158(16) 0.0101(14) 0.0038(11) -0.0050(11) -0.0020(12)
F2 0.0131(12) 0.0166(13) 0.0115(12) -0.0024(10) -0.0018(9) -0.0010(10)
O3 0.0135(15) 0.0149(15) 0.0138(15) -0.0010(11) -0.0020(12) -0.0025(12)
O2 0.0136(15) 0.0144(15) 0.0105(14) -0.0011(11) -0.0038(11) -0.0019(11)
O90 0.0212(17) 0.0222(17) 0.0171(16) 0.0050(13) 0.0020(13) 0.0015(13)
O7 0.0198(17) 0.0306(19) 0.0133(16) -0.0085(13) 0.0021(13) -0.0053(14)
N2 0.0158(18) 0.0142(18) 0.0117(17) 0.0029(14) -0.0030(14) 0.0016(14)
N3 0.0164(18) 0.0140(18) 0.0126(18) -0.0015(14) -0.0027(14) 0.0006(14)
O6 0.0134(17) 0.031(2) 0.040(2) -0.0200(17) 0.0064(15) -0.0105(14)
N1 0.0153(18) 0.0170(19) 0.0114(17) 0.0024(14) -0.0011(14) 0.0004(14)
O5 0.0186(16) 0.0208(17) 0.0203(17) -0.0082(13) -0.0049(13) 0.0039(13)
O4 0.031(2) 0.040(2) 0.0155(17) 0.0029(15) 0.0065(14) -0.0036(16)
C16 0.016(2) 0.019(2) 0.013(2) 0.0030(17) -0.0053(17) -0.0043(17)
C7 0.016(2) 0.020(2) 0.015(2) 0.0045(18) -0.0020(17) 0.0011(17)
O8 0.0270(19) 0.0161(17) 0.034(2) -0.0030(14) -0.0005(15) 0.0032(14)
C9 0.016(2) 0.025(2) 0.009(2) 0.0009(17) -0.0020(16) -0.0012(18)
C2 0.029(3) 0.018(2) 0.018(2) -0.0023(18) -0.0029(19) -0.0029(19)
C5 0.015(2) 0.015(2) 0.013(2) 0.0037(16) -0.0026(16) 0.0032(16)
C10 0.013(2) 0.018(2) 0.016(2) 0.0004(17) -0.0041(17) -0.0019(17)
C1 0.017(2) 0.018(2) 0.013(2) 0.0037(17) -0.0013(17) 0.0003(17)
C8 0.011(2) 0.020(2) 0.011(2) 0.0029(17) -0.0010(16) 0.0011(16)
C11 0.016(2) 0.021(2) 0.0090(19) 0.0011(17) -0.0028(16) 0.0040(17)
C6 0.012(2) 0.016(2) 0.011(2) 0.0031(16) -0.0025(16) 0.0011(16)
C3 0.035(3) 0.008(2) 0.031(3) 0.0026(19) -0.007(2) -0.0049(19)
C4 0.026(3) 0.017(2) 0.019(2) 0.0087(18) -0.0054(19) -0.0007(18)
C12 0.026(2) 0.022(2) 0.013(2) -0.0051(18) -0.0034(18) 0.0055(19)
C14 0.029(3) 0.014(2) 0.022(2) 0.0008(18) -0.002(2) 0.0028(19)
C15 0.023(2) 0.020(2) 0.013(2) 0.0008(17) -0.0036(18) -0.0002(18)
C13 0.031(3) 0.018(2) 0.023(2) -0.0086(19) 0.000(2) 0.003(2)

loop_
_atom_type_symbol
_atom_type_description
_atom_type_scat_dispersion_real
_atom_type_scat_dispersion_imag
_atom_type_scat_source
C C 0.0033 0.0016 'International Tables Vol C Tables 4.2.6.8 and 6.1.1.4'
H H 0.0000 0.0000 'International Tables Vol C Tables 4.2.6.8 and 6.1.1.4'
N N 0.0061 0.0033 'International Tables Vol C Tables 4.2.6.8 and 6.1.1.4'
O O 0.0106 0.0060 'International Tables Vol C Tables 4.2.6.8 and 6.1.1.4'
F F 0.0171 0.0103 'International Tables Vol C Tables 4.2.6.8 and 6.1.1.4'
P P 0.1023 0.0942 'International Tables Vol C Tables 4.2.6.8 and 6.1.1.4'
Cu Cu 0.3201 1.2651 'International Tables Vol C Tables 4.2.6.8 and 6.1.1.4'
Mo Mo -1.6832 0.6857 'International Tables Vol C Tables 4.2.6.8 and 6.1.1.4'

loop_
_geom_angle_atom_site_label_1
_geom_angle_atom_site_label_2
_geom_angle_atom_site_label_3
_geom_angle
_geom_angle_site_symmetry_1
_geom_angle_site_symmetry_3
O4 Mo1 O5 104.72(17) . .
O4 Mo1 O6 99.85(17) . .
O5 Mo1 O6 101.71(15) . .
O4 Mo1 O2 89.67(14) . .
O5 Mo1 O2 92.61(13) . .
O6 Mo1 O2 160.07(13) . .
O4 Mo1 F2 160.60(14) . .
O5 Mo1 F2 92.86(12) . .
O6 Mo1 F2 84.22(12) . .
O2 Mo1 F2 81.26(10) . .
O4 Mo1 F1 92.32(14) . .
O5 Mo1 F1 159.58(13) . .
O6 Mo1 F1 86.02(13) . .
O2 Mo1 F1 76.06(11) . .
F2 Mo1 F1 68.91(9) . .
O8 Mo2 O7 103.95(17) . .
O8 Mo2 O6 99.34(16) . 5_556
O7 Mo2 O6 99.81(15) . 5_556
O8 Mo2 O3 92.68(14) . .
O7 Mo2 O3 95.15(13) . .
O6 Mo2 O3 157.89(13) 5_556 .
O8 Mo2 F1 95.63(14) . .
O7 Mo2 F1 159.55(13) . .
O6 Mo2 F1 82.54(13) 5_556 .
O3 Mo2 F1 77.84(11) . .
O8 Mo2 F2 163.36(14) . .
O7 Mo2 F2 91.32(13) . .
O6 Mo2 F2 84.27(12) 5_556 .
O3 Mo2 F2 79.17(10) . .
F1 Mo2 F2 68.59(9) . .
O1 Cu1 N2 160.16(14) . .
O1 Cu1 N3 94.99(13) . .
N2 Cu1 N3 80.04(15) . .
O1 Cu1 N1 101.67(13) . .
N2 Cu1 N1 79.75(14) . .
N3 Cu1 N1 158.59(14) . .
O1 Cu1 O90 107.19(12) . .
N2 Cu1 O90 92.47(13) . .
N3 Cu1 O90 95.66(13) . .
N1 Cu1 O90 92.19(13) . .
O1 P1 O2 111.31(16) . .
O1 P1 O3 109.98(17) . .
O2 P1 O3 113.24(17) . .
O1 P1 C16 109.48(18) . .
O2 P1 C16 105.94(19) . .
O3 P1 C16 106.65(19) . .
Mo2 F1 Mo1 111.10(11) . .
P1 O1 Cu1 133.62(18) . .
Mo1 F2 Mo2 111.39(10) . .
P1 O3 Mo2 137.75(18) . .
P1 O2 Mo1 136.45(17) . .
C10 N2 C6 121.7(4) . .
C10 N2 Cu1 118.7(3) . .
C6 N2 Cu1 119.6(3) . .
C15 N3 C11 118.4(4) . .
C15 N3 Cu1 127.1(3) . .
C11 N3 Cu1 114.5(3) . .
Mo1 O6 Mo2 166.6(2) . 5_556
C1 N1 C5 118.6(4) . .
C1 N1 Cu1 127.3(3) . .
C5 N1 Cu1 114.0(3) . .
C16 C16 P1 111.2(4) 7_556 .
C16 C16 H16A 109.4 7_556 .
P1 C16 H16A 109.4 . .
C16 C16 H16B 109.4 7_556 .
P1 C16 H16B 109.4 . .
H16A C16 H16B 108.0 . .
C6 C7 C8 119.3(4) . .
C6 C7 H7 120.3 . .
C8 C7 H7 120.3 . .
C10 C9 C8 119.2(4) . .
C10 C9 H9 120.4 . .
C8 C9 H9 120.4 . .
C3 C2 C1 119.1(4) . .
C3 C2 H2 120.5 . .
C1 C2 H2 120.5 . .
N1 C5 C4 121.8(4) . .
N1 C5 C6 114.1(4) . .
C4 C5 C6 124.0(4) . .
N2 C10 C9 120.7(4) . .
N2 C10 C11 113.2(4) . .
C9 C10 C11 126.1(4) . .
N1 C1 C2 122.7(4) . .
N1 C1 H1 118.6 . .
C2 C1 H1 118.6 . .
C9 C8 C7 118.8(4) . .
C9 C8 C8 120.5(5) . 5_657
C7 C8 C8 120.7(5) . 5_657
N3 C11 C12 121.7(4) . .
N3 C11 C10 113.6(4) . .
C12 C11 C10 124.6(4) . .
N2 C6 C7 120.3(4) . .
N2 C6 C5 112.2(3) . .
C7 C6 C5 127.5(4) . .
C2 C3 C4 118.8(4) . .
C2 C3 H3 120.6 . .
C4 C3 H3 120.6 . .
C5 C4 C3 118.8(4) . .
C5 C4 H4 120.6 . .
C3 C4 H4 120.6 . .
C13 C12 C11 119.2(4) . .
C13 C12 H12 120.4 . .
C11 C12 H12 120.4 . .
C15 C14 C13 118.9(4) . .
C15 C14 H14 120.6 . .
C13 C14 H14 120.6 . .
N3 C15 C14 122.5(4) . .
N3 C15 H15 118.7 . .
C14 C15 H15 118.7 . .
C12 C13 C14 119.3(4) . .
C12 C13 H13 120.4 . .
C14 C13 H13 120.4 . .

loop_
_geom_bond_atom_site_label_1
_geom_bond_atom_site_label_2
_geom_bond_distance
_geom_bond_site_symmetry_2
Mo1 O4 1.696(3) .
Mo1 O5 1.710(3) .
Mo1 O6 1.857(3) .
Mo1 O2 2.044(3) .
Mo1 F2 2.136(2) .
Mo1 F1 2.173(3) .
Mo2 O8 1.690(3) .
Mo2 O7 1.714(3) .
Mo2 O6 1.875(3) 5_556
Mo2 O3 2.027(3) .
Mo2 F1 2.148(3) .
Mo2 F2 2.178(2) .
Cu1 O1 1.911(3) .
Cu1 N2 1.936(3) .
Cu1 N3 2.024(4) .
Cu1 N1 2.042(4) .
Cu1 O90 2.242(3) .
P1 O1 1.515(3) .
P1 O2 1.530(3) .
P1 O3 1.536(3) .
P1 C16 1.785(4) .
N2 C10 1.333(5) .
N2 C6 1.344(5) .
N3 C15 1.347(6) .
N3 C11 1.356(5) .
O6 Mo2 1.875(3) 5_556
N1 C1 1.328(5) .
N1 C5 1.363(5) .
C16 C16 1.538(8) 7_556
C16 H16A 0.9900 .
C16 H16B 0.9900 .
C7 C6 1.379(6) .
C7 C8 1.404(6) .
C7 H7 0.9500 .
C9 C10 1.386(6) .
C9 C8 1.389(6) .
C9 H9 0.9500 .
C2 C3 1.380(6) .
C2 C1 1.387(6) .
C2 H2 0.9500 .
C5 C4 1.382(6) .
C5 C6 1.486(6) .
C10 C11 1.480(6) .
C1 H1 0.9500 .
C8 C8 1.502(8) 5_657
C11 C12 1.383(6) .
C3 C4 1.398(7) .
C3 H3 0.9500 .
C4 H4 0.9500 .
C12 C13 1.376(7) .
C12 H12 0.9500 .
C14 C15 1.372(6) .
C14 C13 1.389(6) .
C14 H14 0.9500 .
C15 H15 0.9500 .
C13 H13 0.9500 .

loop_
_geom_torsion_atom_site_label_1
_geom_torsion_atom_site_label_2
_geom_torsion_atom_site_label_3
_geom_torsion_atom_site_label_4
_geom_torsion
_geom_torsion_site_symmetry_1
_geom_torsion_site_symmetry_4
O8 Mo2 F1 Mo1 173.79(15) . .
O7 Mo2 F1 Mo1 10.6(4) . .
O6 Mo2 F1 Mo1 -87.49(15) 5_556 .
O3 Mo2 F1 Mo1 82.25(13) . .
F2 Mo2 F1 Mo1 -0.75(10) . .
O4 Mo1 F1 Mo2 -174.19(16) . .
O5 Mo1 F1 Mo2 -27.3(4) . .
O6 Mo1 F1 Mo2 86.09(15) . .
O2 Mo1 F1 Mo2 -85.11(13) . .
F2 Mo1 F1 Mo2 0.76(10) . .
O2 P1 O1 Cu1 24.3(3) . .
O3 P1 O1 Cu1 -102.1(3) . .
C16 P1 O1 Cu1 141.1(3) . .
N2 Cu1 O1 P1 176.8(3) . .
N3 Cu1 O1 P1 -108.8(3) . .
N1 Cu1 O1 P1 84.7(3) . .
O90 Cu1 O1 P1 -11.3(3) . .
O4 Mo1 F2 Mo2 14.6(5) . .
O5 Mo1 F2 Mo2 169.80(13) . .
O6 Mo1 F2 Mo2 -88.70(15) . .
O2 Mo1 F2 Mo2 77.60(12) . .
F1 Mo1 F2 Mo2 -0.75(10) . .
O8 Mo2 F2 Mo1 -18.6(5) . .
O7 Mo2 F2 Mo1 -175.30(13) . .
O6 Mo2 F2 Mo1 84.98(15) 5_556 .
O3 Mo2 F2 Mo1 -80.31(12) . .
F1 Mo2 F2 Mo1 0.76(10) . .
O1 P1 O3 Mo2 133.7(2) . .
O2 P1 O3 Mo2 8.5(3) . .
C16 P1 O3 Mo2 -107.6(3) . .
O8 Mo2 O3 P1 -132.9(3) . .
O7 Mo2 O3 P1 122.8(3) . .
O6 Mo2 O3 P1 -9.8(6) 5_556 .
F1 Mo2 O3 P1 -37.7(3) . .
F2 Mo2 O3 P1 32.4(3) . .
O1 P1 O2 Mo1 -139.4(2) . .
O3 P1 O2 Mo1 -14.8(3) . .
C16 P1 O2 Mo1 101.7(3) . .
O4 Mo1 O2 P1 138.7(3) . .
O5 Mo1 O2 P1 -116.5(3) . .
O6 Mo1 O2 P1 19.7(6) . .
F2 Mo1 O2 P1 -24.0(2) . .
F1 Mo1 O2 P1 46.3(2) . .
O1 Cu1 N2 C10 79.5(5) . .
N3 Cu1 N2 C10 2.6(3) . .
N1 Cu1 N2 C10 175.5(4) . .
O90 Cu1 N2 C10 -92.7(3) . .
O1 Cu1 N2 C6 -99.9(5) . .
N3 Cu1 N2 C6 -176.8(4) . .
N1 Cu1 N2 C6 -3.9(3) . .
O90 Cu1 N2 C6 87.9(3) . .
O1 Cu1 N3 C15 17.1(4) . .
N2 Cu1 N3 C15 177.7(4) . .
N1 Cu1 N3 C15 158.2(4) . .
O90 Cu1 N3 C15 -90.8(4) . .
O1 Cu1 N3 C11 -162.3(3) . .
N2 Cu1 N3 C11 -1.6(3) . .
N1 Cu1 N3 C11 -21.1(6) . .
O90 Cu1 N3 C11 89.9(3) . .
O4 Mo1 O6 Mo2 40.2(11) . 5_556
O5 Mo1 O6 Mo2 -67.2(10) . 5_556
O2 Mo1 O6 Mo2 157.7(8) . 5_556
F2 Mo1 O6 Mo2 -158.9(10) . 5_556
F1 Mo1 O6 Mo2 131.9(10) . 5_556
O1 Cu1 N1 C1 -18.8(4) . .
N2 Cu1 N1 C1 -178.7(4) . .
N3 Cu1 N1 C1 -159.2(4) . .
O90 Cu1 N1 C1 89.2(4) . .
O1 Cu1 N1 C5 165.0(3) . .
N2 Cu1 N1 C5 5.1(3) . .
N3 Cu1 N1 C5 24.6(6) . .
O90 Cu1 N1 C5 -87.0(3) . .
O1 P1 C16 C16 -175.2(4) . 7_556
O2 P1 C16 C16 -55.1(5) . 7_556
O3 P1 C16 C16 65.9(5) . 7_556
C1 N1 C5 C4 -1.3(7) . .
Cu1 N1 C5 C4 175.3(4) . .
C1 N1 C5 C6 177.9(4) . .
Cu1 N1 C5 C6 -5.6(5) . .
C6 N2 C10 C9 -0.5(7) . .
Cu1 N2 C10 C9 -179.9(3) . .
C6 N2 C10 C11 176.4(4) . .
Cu1 N2 C10 C11 -3.0(5) . .
C8 C9 C10 N2 1.7(7) . .
C8 C9 C10 C11 -174.7(4) . .
C5 N1 C1 C2 -0.5(7) . .
Cu1 N1 C1 C2 -176.6(3) . .
C3 C2 C1 N1 0.8(7) . .
C10 C9 C8 C7 -2.3(6) . .
C10 C9 C8 C8 177.2(5) . 5_657
C6 C7 C8 C9 1.7(6) . .
C6 C7 C8 C8 -177.8(5) . 5_657
C15 N3 C11 C12 -1.7(7) . .
Cu1 N3 C11 C12 177.7(3) . .
C15 N3 C11 C10 -178.8(4) . .
Cu1 N3 C11 C10 0.6(5) . .
N2 C10 C11 N3 1.5(6) . .
C9 C10 C11 N3 178.1(4) . .
N2 C10 C11 C12 -175.6(4) . .
C9 C10 C11 C12 1.1(7) . .
C10 N2 C6 C7 -0.2(7) . .
Cu1 N2 C6 C7 179.2(3) . .
C10 N2 C6 C5 -177.4(4) . .
Cu1 N2 C6 C5 2.0(5) . .
C8 C7 C6 N2 -0.5(7) . .
C8 C7 C6 C5 176.3(4) . .
N1 C5 C6 N2 2.6(5) . .
C4 C5 C6 N2 -178.3(4) . .
N1 C5 C6 C7 -174.4(4) . .
C4 C5 C6 C7 4.7(7) . .
C1 C2 C3 C4 0.7(7) . .
N1 C5 C4 C3 2.7(7) . .
C6 C5 C4 C3 -176.3(4) . .
C2 C3 C4 C5 -2.4(7) . .
N3 C11 C12 C13 0.0(7) . .
C10 C11 C12 C13 176.8(4) . .
C11 N3 C15 C14 1.4(7) . .
Cu1 N3 C15 C14 -177.9(4) . .
C13 C14 C15 N3 0.5(7) . .
C11 C12 C13 C14 1.9(7) . .
C15 C14 C13 C12 -2.1(7) . .
